data_7204853
loop_
_publ_author_name
'Kumar, V. S. Senthil'
'Pigge, F. Christopher'
'Rath, Nigam P.'

_publ_section_title
;
 Polymorphism in 1,3,5-triaroylbenzenes: structural characterization of
 concomitant polymorphs obtained from
 1,3,5-tris(4-chlorobenzoyl)benzene
;
_journal_issue 21
_journal_name_full CrystEngComm
_journal_page_first 102
_journal_paper_doi 10.1039/b401894j
_journal_volume 6
_journal_year 2004
_chemical_formula_moiety 'C27 H15 Cl3 O3'
_chemical_formula_sum 'C27 H15 Cl3 O3'
_chemical_formula_weight 493.74
_chemical_melting_point 459
_chemical_name_common 1,3,5-tris(4-cholorobenzoyl)benzene
_chemical_name_systematic
;
1,3,5-tris(4-cholorobenzoyl)benzene
;
_space_group_IT_number 2
_symmetry_cell_setting triclinic
_symmetry_space_group_name_Hall '-P 1'
_symmetry_space_group_name_H-M 'P -1'
_atom_sites_solution_hydrogens geom
_atom_sites_solution_primary direct
_atom_sites_solution_secondary difmap
_audit_creation_method SHELXL-97
_cell_angle_alpha 95.955(2)
_cell_angle_beta 97.735(2)
_cell_angle_gamma 106.980(2)
_cell_formula_units_Z 2
_cell_length_a 8.6385(2)
_cell_length_b 11.1276(3)
_cell_length_c 12.4701(3)
_cell_measurement_reflns_used 5421
_cell_measurement_temperature 295(2)
_cell_measurement_theta_max 29.0
_cell_measurement_theta_min 2.4
_cell_volume 1122.99(5)
_computing_cell_refinement 'Bruker SMART'
_computing_data_collection 'Bruker SMART'
_computing_data_reduction 'Bruker SAINT'
_computing_molecular_graphics 'Bruker-SHELXTL (Sheldrick, 2003)'
_computing_publication_material 'Bruker-SHELXTL (Sheldrick, 2003)'
_computing_structure_refinement 'Bruker-SHELXTL (Sheldrick, 2003)'
_computing_structure_solution 'Bruker-SHELXTL (Sheldrick, 2003)'
_diffrn_ambient_temperature 295(2)
_diffrn_measured_fraction_theta_full 0.970
_diffrn_measured_fraction_theta_max 0.970
_diffrn_measurement_device_type 'CCD area detector'
_diffrn_measurement_method 'phi and omega scans'
_diffrn_radiation_monochromator graphite
_diffrn_radiation_source 'normal-focus sealed tube'
_diffrn_radiation_type MoK\a
_diffrn_radiation_wavelength 0.71073
_diffrn_reflns_av_R_equivalents 0.0197
_diffrn_reflns_av_sigmaI/netI 0.0304
_diffrn_reflns_limit_h_max 11
_diffrn_reflns_limit_h_min -11
_diffrn_reflns_limit_k_max 15
_diffrn_reflns_limit_k_min -15
_diffrn_reflns_limit_l_max 16
_diffrn_reflns_limit_l_min -16
_diffrn_reflns_number 26434
_diffrn_reflns_theta_full 29.00
_diffrn_reflns_theta_max 29.00
_diffrn_reflns_theta_min 1.67
_exptl_absorpt_coefficient_mu 0.437
_exptl_absorpt_correction_T_max 0.9178
_exptl_absorpt_correction_T_min 0.8875
_exptl_absorpt_correction_type multi-scan
_exptl_absorpt_process_details sadabs
_exptl_crystal_colour colorless
_exptl_crystal_density_diffrn 1.460
_exptl_crystal_density_meas ?
_exptl_crystal_density_method 'not measured'
_exptl_crystal_description irregular
_exptl_crystal_F_000 504
_exptl_crystal_size_max 0.28
_exptl_crystal_size_mid 0.22
_exptl_crystal_size_min 0.20
_refine_diff_density_max 0.480
_refine_diff_density_min -0.449
_refine_diff_density_rms 0.043
_refine_ls_extinction_coef 0.011(2)
_refine_ls_extinction_expression Fc^*^=kFc[1+0.001xFc^2^\l^3^/sin(2\q)]^-1/4^
_refine_ls_extinction_method SHELXL
_refine_ls_goodness_of_fit_ref 1.076
_refine_ls_hydrogen_treatment mixed
_refine_ls_matrix_type full
_refine_ls_number_parameters 299
_refine_ls_number_reflns 5788
_refine_ls_number_restraints 0
_refine_ls_restrained_S_all 1.076
_refine_ls_R_factor_all 0.0778
_refine_ls_R_factor_gt 0.0466
_refine_ls_shift/su_max 0.000
_refine_ls_shift/su_mean 0.000
_refine_ls_structure_factor_coef Fsqd
_refine_ls_weighting_details 'calc w=1/[\s^2^(Fo^2^)+(0.0713P)^2^+0.1468P] where P=(Fo^2^+2Fc^2^)/3'
_refine_ls_weighting_scheme calc
_refine_ls_wR_factor_gt 0.1307
_refine_ls_wR_factor_ref 0.1470
_reflns_number_gt 3692
_reflns_number_total 5788
_reflns_threshold_expression >2sigma(I)
_cod_data_source_file b401894j.txt
_cod_data_source_block B
_cod_depositor_comments
;
The following automatic conversions were performed:
'_symmetry_cell_setting' value 'Triclinic' changed to 'triclinic'
according to '/home/adriana/struct/CIF-dictionaries/cif_core.dic'
dictionary named 'cif_core.dic' version 2.4.1 from 2010-06-29.

Automatic conversion script
Id: cif_fix_enum 1555 2011-01-17 13:19:09Z saulius 

The following automatic conversions were performed:

'_chemical_melting_point' value '459 K' was changed to '459' - the
value should be numeric and without a unit designator.

Automatic conversion script
Id: cif_fix_values 1569 2011-02-09 13:29:24Z adriana 

The following automatic conversions were performed:

'_exptl_crystal_density_meas' value 'no' was changed to '?' - the
value is perceived as not measured.

Automatic conversion script
Id: cif_fix_values 3008 2015-01-20 13:52:24Z robertas 
;
_cod_original_sg_symbol_H-M P-1
_cod_database_code 7204853

loop_
_symmetry_equiv_pos_as_xyz
'x, y, z'
'-x, -y, -z'

loop_
_atom_site_label
_atom_site_type_symbol
_atom_site_fract_x
_atom_site_fract_y
_atom_site_fract_z
_atom_site_U_iso_or_equiv
_atom_site_adp_type
_atom_site_occupancy
_atom_site_symmetry_multiplicity
_atom_site_calc_flag
_atom_site_refinement_flags
_atom_site_disorder_assembly
_atom_site_disorder_group
Cl1 Cl 0.01805(9) 0.11488(6) 0.71317(5) 0.0793(2) Uani 1 1 d . . .
Cl2 Cl -0.15388(8) 0.42551(8) -0.40342(5) 0.0868(2) Uani 1 1 d . . .
Cl3 Cl 0.44563(10) -0.07007(8) -0.38898(5) 0.0944(3) Uani 1 1 d . . .
O1 O 0.54178(19) 0.40658(16) 0.40587(12) 0.0733(5) Uani 1 1 d . . .
O2 O 0.39533(18) 0.59120(13) 0.05873(13) 0.0643(4) Uani 1 1 d . . .
O3 O 0.13496(19) -0.06773(13) 0.07330(12) 0.0637(4) Uani 1 1 d . . .
C1 C 0.3336(2) 0.30361(18) 0.25699(14) 0.0481(4) Uani 1 1 d . . .
C2 C 0.3363(2) 0.40193(18) 0.19716(15) 0.0487(4) Uani 1 1 d . . .
H2 H 0.3721 0.4852 0.2331 0.058 Uiso 1 1 calc R . .
C3 C 0.2863(2) 0.37816(17) 0.08403(14) 0.0452(4) Uani 1 1 d . . .
C4 C 0.2447(2) 0.25405(16) 0.02991(14) 0.0449(4) Uani 1 1 d . . .
H4 H 0.2148 0.2375 -0.0459 0.054 Uiso 1 1 calc R . .
C5 C 0.2474(2) 0.15471(17) 0.08852(14) 0.0449(4) Uani 1 1 d . . .
C6 C 0.2854(2) 0.17923(18) 0.20260(14) 0.0488(4) Uani 1 1 d . . .
H6 H 0.2785 0.1123 0.2425 0.059 Uiso 1 1 calc R . .
C7 C 0.4029(3) 0.33424(19) 0.37768(16) 0.0533(5) Uani 1 1 d . . .
C8 C 0.3035(2) 0.27667(18) 0.45802(14) 0.0494(4) Uani 1 1 d . . .
C9 C 0.1382(3) 0.2128(2) 0.42999(16) 0.0599(5) Uani 1 1 d . . .
H9 H 0.0864 0.2025 0.3578 0.072 Uiso 1 1 calc R . .
C10 C 0.0473(3) 0.1631(2) 0.50802(17) 0.0660(6) Uani 1 1 d . . .
H10 H -0.0646 0.1202 0.4888 0.079 Uiso 1 1 calc R . .
C11 C 0.1265(3) 0.17886(19) 0.61437(16) 0.0596(5) Uani 1 1 d . . .
C12 C 0.2911(3) 0.2436(2) 0.64433(16) 0.0647(6) Uani 1 1 d . . .
H12 H 0.3425 0.2544 0.7167 0.078 Uiso 1 1 calc R . .
C13 C 0.3788(3) 0.2922(2) 0.56687(16) 0.0623(5) Uani 1 1 d . . .
H13 H 0.4903 0.3362 0.5870 0.075 Uiso 1 1 calc R . .
C14 C 0.2955(2) 0.48734(17) 0.02207(16) 0.0484(4) Uani 1 1 d . . .
C15 C 0.1831(2) 0.46740(17) -0.08420(15) 0.0472(4) Uani 1 1 d . . .
C16 C 0.2396(3) 0.5317(2) -0.16836(18) 0.0602(5) Uani 1 1 d . . .
H16 H 0.3470 0.5857 -0.1576 0.072 Uiso 1 1 calc R . .
C17 C 0.1377(3) 0.5160(2) -0.26756(18) 0.0641(6) Uani 1 1 d . . .
H17 H 0.1775 0.5556 -0.3248 0.077 Uiso 1 1 calc R . .
C18 C -0.0226(3) 0.4415(2) -0.28034(17) 0.0580(5) Uani 1 1 d . . .
C19 C -0.0832(3) 0.3789(2) -0.19835(17) 0.0579(5) Uani 1 1 d . . .
H19 H -0.1929 0.3297 -0.2082 0.070 Uiso 1 1 calc R . .
C20 C 0.0210(2) 0.38978(18) -0.10072(16) 0.0525(4) Uani 1 1 d . . .
H20 H -0.0178 0.3448 -0.0459 0.063 Uiso 1 1 calc R . .
C21 C 0.2118(2) 0.02159(17) 0.03307(15) 0.0468(4) Uani 1 1 d . . .
C22 C 0.2753(2) 0.00020(16) -0.07023(14) 0.0464(4) Uani 1 1 d . . .
C23 C 0.4122(2) 0.08669(18) -0.09486(16) 0.0521(4) Uani 1 1 d . . .
H23 H 0.4672 0.1609 -0.0463 0.062 Uiso 1 1 calc R . .
C24 C 0.4675(3) 0.0630(2) -0.19166(19) 0.0628(5) Uani 1 1 d . . .
H24 H 0.5606 0.1206 -0.2076 0.075 Uiso 1 1 calc R . .
C25 C 0.3841(3) -0.0460(2) -0.26425(17) 0.0616(5) Uani 1 1 d . . .
C26 C 0.2517(3) -0.1346(2) -0.23930(18) 0.0644(6) Uani 1 1 d . . .
H26 H 0.1984 -0.2092 -0.2878 0.077 Uiso 1 1 calc R . .
C27 C 0.1975(3) -0.11306(19) -0.14206(17) 0.0573(5) Uani 1 1 d . . .
H27 H 0.1092 -0.1740 -0.1243 0.069 Uiso 1 1 calc R . .

loop_
_atom_site_aniso_label
_atom_site_aniso_U_11
_atom_site_aniso_U_22
_atom_site_aniso_U_33
_atom_site_aniso_U_23
_atom_site_aniso_U_13
_atom_site_aniso_U_12
Cl1 0.1106(5) 0.0740(4) 0.0604(3) 0.0193(3) 0.0407(3) 0.0250(3)
Cl2 0.0808(4) 0.1205(6) 0.0598(3) 0.0188(3) 0.0014(3) 0.0355(4)
Cl3 0.1197(6) 0.1340(6) 0.0569(3) 0.0175(4) 0.0352(4) 0.0711(5)
O1 0.0618(9) 0.0861(11) 0.0524(8) 0.0063(8) 0.0052(7) -0.0035(8)
O2 0.0675(9) 0.0486(8) 0.0674(9) 0.0092(7) 0.0080(7) 0.0049(7)
O3 0.0802(10) 0.0503(8) 0.0571(8) 0.0138(6) 0.0243(7) 0.0074(7)
C1 0.0487(10) 0.0547(11) 0.0392(9) 0.0058(8) 0.0117(7) 0.0121(8)
C2 0.0501(10) 0.0473(10) 0.0462(9) 0.0048(8) 0.0121(8) 0.0103(8)
C3 0.0450(9) 0.0455(10) 0.0453(9) 0.0082(7) 0.0124(7) 0.0116(8)
C4 0.0481(9) 0.0481(10) 0.0387(8) 0.0084(7) 0.0106(7) 0.0133(8)
C5 0.0460(9) 0.0455(10) 0.0414(9) 0.0071(7) 0.0110(7) 0.0098(8)
C6 0.0533(10) 0.0499(10) 0.0435(9) 0.0135(8) 0.0134(8) 0.0122(8)
C7 0.0561(11) 0.0551(11) 0.0442(9) 0.0053(8) 0.0083(8) 0.0114(9)
C8 0.0589(11) 0.0501(10) 0.0382(9) 0.0041(7) 0.0086(8) 0.0162(9)
C9 0.0595(12) 0.0723(13) 0.0435(10) 0.0095(9) 0.0089(9) 0.0133(10)
C10 0.0615(13) 0.0787(15) 0.0535(12) 0.0102(10) 0.0157(10) 0.0124(11)
C11 0.0846(15) 0.0535(11) 0.0492(11) 0.0128(9) 0.0267(10) 0.0261(11)
C12 0.0850(16) 0.0672(13) 0.0398(10) 0.0117(9) 0.0073(10) 0.0205(12)
C13 0.0701(13) 0.0645(13) 0.0459(10) 0.0084(9) 0.0054(9) 0.0135(10)
C14 0.0472(10) 0.0452(10) 0.0534(10) 0.0098(8) 0.0146(8) 0.0120(8)
C15 0.0516(10) 0.0439(9) 0.0506(10) 0.0136(8) 0.0155(8) 0.0163(8)
C16 0.0524(11) 0.0613(12) 0.0675(13) 0.0236(10) 0.0163(9) 0.0113(9)
C17 0.0689(14) 0.0716(14) 0.0588(12) 0.0271(11) 0.0197(10) 0.0225(11)
C18 0.0614(12) 0.0647(13) 0.0540(11) 0.0121(9) 0.0105(9) 0.0273(10)
C19 0.0504(11) 0.0587(12) 0.0634(12) 0.0115(10) 0.0111(9) 0.0137(9)
C20 0.0532(11) 0.0498(10) 0.0571(11) 0.0163(9) 0.0170(9) 0.0139(9)
C21 0.0491(10) 0.0460(10) 0.0442(9) 0.0101(8) 0.0082(8) 0.0121(8)
C22 0.0517(10) 0.0437(10) 0.0448(9) 0.0081(7) 0.0081(8) 0.0159(8)
C23 0.0551(11) 0.0487(10) 0.0540(10) 0.0094(8) 0.0132(9) 0.0163(9)
C24 0.0619(13) 0.0684(14) 0.0676(13) 0.0227(11) 0.0263(10) 0.0234(11)
C25 0.0739(14) 0.0757(14) 0.0498(11) 0.0130(10) 0.0186(10) 0.0409(12)
C26 0.0777(15) 0.0603(13) 0.0548(12) -0.0034(10) 0.0081(10) 0.0267(11)
C27 0.0641(12) 0.0474(11) 0.0566(11) 0.0047(9) 0.0109(9) 0.0125(9)

loop_
_atom_type_symbol
_atom_type_description
_atom_type_scat_dispersion_real
_atom_type_scat_dispersion_imag
_atom_type_scat_source
C C 0.0033 0.0016 'International Tables Vol C Tables 4.2.6.8 and 6.1.1.4'
H H 0.0000 0.0000 'International Tables Vol C Tables 4.2.6.8 and 6.1.1.4'
O O 0.0106 0.0060 'International Tables Vol C Tables 4.2.6.8 and 6.1.1.4'
Cl Cl 0.1484 0.1585 'International Tables Vol C Tables 4.2.6.8 and 6.1.1.4'

loop_
_geom_angle_atom_site_label_1
_geom_angle_atom_site_label_2
_geom_angle_atom_site_label_3
_geom_angle
_geom_angle_site_symmetry_1
_geom_angle_site_symmetry_3
_geom_angle_publ_flag
C2 C1 C6 119.38(16) . . ?
C2 C1 C7 119.25(17) . . ?
C6 C1 C7 120.92(17) . . ?
C1 C2 C3 121.05(17) . . ?
C1 C2 H2 119.5 . . ?
C3 C2 H2 119.5 . . ?
C2 C3 C4 119.06(16) . . ?
C2 C3 C14 119.36(16) . . ?
C4 C3 C14 121.26(16) . . ?
C5 C4 C3 120.46(16) . . ?
C5 C4 H4 119.8 . . ?
C3 C4 H4 119.8 . . ?
C4 C5 C6 119.49(16) . . ?
C4 C5 C21 122.01(15) . . ?
C6 C5 C21 118.50(16) . . ?
C1 C6 C5 120.27(16) . . ?
C1 C6 H6 119.9 . . ?
C5 C6 H6 119.9 . . ?
O1 C7 C8 121.83(18) . . ?
O1 C7 C1 117.74(18) . . ?
C8 C7 C1 120.43(17) . . ?
C9 C8 C13 118.73(19) . . ?
C9 C8 C7 122.34(17) . . ?
C13 C8 C7 118.88(18) . . ?
C8 C9 C10 120.94(19) . . ?
C8 C9 H9 119.5 . . ?
C10 C9 H9 119.5 . . ?
C11 C10 C9 118.6(2) . . ?
C11 C10 H10 120.7 . . ?
C9 C10 H10 120.7 . . ?
C12 C11 C10 121.36(19) . . ?
C12 C11 Cl1 118.79(16) . . ?
C10 C11 Cl1 119.85(18) . . ?
C13 C12 C11 119.39(19) . . ?
C13 C12 H12 120.3 . . ?
C11 C12 H12 120.3 . . ?
C12 C13 C8 121.0(2) . . ?
C12 C13 H13 119.5 . . ?
C8 C13 H13 119.5 . . ?
O2 C14 C15 120.89(17) . . ?
O2 C14 C3 119.79(17) . . ?
C15 C14 C3 119.32(15) . . ?
C20 C15 C16 118.81(18) . . ?
C20 C15 C14 121.79(16) . . ?
C16 C15 C14 119.37(17) . . ?
C17 C16 C15 120.72(19) . . ?
C17 C16 H16 119.6 . . ?
C15 C16 H16 119.6 . . ?
C18 C17 C16 119.04(19) . . ?
C18 C17 H17 120.5 . . ?
C16 C17 H17 120.5 . . ?
C17 C18 C19 121.70(19) . . ?
C17 C18 Cl2 119.41(17) . . ?
C19 C18 Cl2 118.89(17) . . ?
C18 C19 C20 119.22(19) . . ?
C18 C19 H19 120.4 . . ?
C20 C19 H19 120.4 . . ?
C19 C20 C15 120.42(18) . . ?
C19 C20 H20 119.8 . . ?
C15 C20 H20 119.8 . . ?
O3 C21 C22 120.90(16) . . ?
O3 C21 C5 120.25(16) . . ?
C22 C21 C5 118.83(15) . . ?
C23 C22 C27 119.24(18) . . ?
C23 C22 C21 121.99(16) . . ?
C27 C22 C21 118.72(17) . . ?
C22 C23 C24 120.19(19) . . ?
C22 C23 H23 119.9 . . ?
C24 C23 H23 119.9 . . ?
C25 C24 C23 119.8(2) . . ?
C25 C24 H24 120.1 . . ?
C23 C24 H24 120.1 . . ?
C26 C25 C24 120.71(19) . . ?
C26 C25 Cl3 119.73(18) . . ?
C24 C25 Cl3 119.56(18) . . ?
C25 C26 C27 119.9(2) . . ?
C25 C26 H26 120.0 . . ?
C27 C26 H26 120.0 . . ?
C26 C27 C22 120.1(2) . . ?
C26 C27 H27 120.0 . . ?
C22 C27 H27 120.0 . . ?

loop_
_geom_bond_atom_site_label_1
_geom_bond_atom_site_label_2
_geom_bond_distance
_geom_bond_site_symmetry_2
_geom_bond_publ_flag
Cl1 C11 1.734(2) . ?
Cl2 C18 1.741(2) . ?
Cl3 C25 1.730(2) . ?
O1 C7 1.214(2) . ?
O2 C14 1.221(2) . ?
O3 C21 1.220(2) . ?
C1 C2 1.383(3) . ?
C1 C6 1.393(3) . ?
C1 C7 1.507(3) . ?
C2 C3 1.392(2) . ?
C2 H2 0.9300 . ?
C3 C4 1.394(2) . ?
C3 C14 1.495(3) . ?
C4 C5 1.391(2) . ?
C4 H4 0.9300 . ?
C5 C6 1.395(2) . ?
C5 C21 1.494(3) . ?
C6 H6 0.9300 . ?
C7 C8 1.481(3) . ?
C8 C9 1.374(3) . ?
C8 C13 1.394(3) . ?
C9 C10 1.390(3) . ?
C9 H9 0.9300 . ?
C10 C11 1.377(3) . ?
C10 H10 0.9300 . ?
C11 C12 1.372(3) . ?
C12 C13 1.365(3) . ?
C12 H12 0.9300 . ?
C13 H13 0.9300 . ?
C14 C15 1.488(3) . ?
C15 C20 1.389(3) . ?
C15 C16 1.393(3) . ?
C16 C17 1.381(3) . ?
C16 H16 0.9300 . ?
C17 C18 1.369(3) . ?
C17 H17 0.9300 . ?
C18 C19 1.372(3) . ?
C19 C20 1.385(3) . ?
C19 H19 0.9300 . ?
C20 H20 0.9300 . ?
C21 C22 1.490(3) . ?
C22 C23 1.383(3) . ?
C22 C27 1.397(3) . ?
C23 C24 1.385(3) . ?
C23 H23 0.9300 . ?
C24 C25 1.377(3) . ?
C24 H24 0.9300 . ?
C25 C26 1.371(3) . ?
C26 C27 1.380(3) . ?
C26 H26 0.9300 . ?
C27 H27 0.9300 . ?

loop_
_geom_torsion_atom_site_label_1
_geom_torsion_atom_site_label_2
_geom_torsion_atom_site_label_3
_geom_torsion_atom_site_label_4
_geom_torsion
_geom_torsion_site_symmetry_1
_geom_torsion_site_symmetry_2
_geom_torsion_site_symmetry_3
_geom_torsion_site_symmetry_4
_geom_torsion_publ_flag
C6 C1 C2 C3 2.2(3) . . . . ?
C7 C1 C2 C3 174.56(17) . . . . ?
C1 C2 C3 C4 -4.8(3) . . . . ?
C1 C2 C3 C14 -178.32(17) . . . . ?
C2 C3 C4 C5 2.2(3) . . . . ?
C14 C3 C4 C5 175.66(17) . . . . ?
C3 C4 C5 C6 2.8(3) . . . . ?
C3 C4 C5 C21 -176.86(16) . . . . ?
C2 C1 C6 C5 2.9(3) . . . . ?
C7 C1 C6 C5 -169.32(18) . . . . ?
C4 C5 C6 C1 -5.4(3) . . . . ?
C21 C5 C6 C1 174.28(17) . . . . ?
C2 C1 C7 O1 -53.0(3) . . . . ?
C6 C1 C7 O1 119.3(2) . . . . ?
C2 C1 C7 C8 127.3(2) . . . . ?
C6 C1 C7 C8 -60.4(3) . . . . ?
O1 C7 C8 C9 168.5(2) . . . . ?
C1 C7 C8 C9 -11.8(3) . . . . ?
O1 C7 C8 C13 -8.8(3) . . . . ?
C1 C7 C8 C13 170.85(19) . . . . ?
C13 C8 C9 C10 -0.6(3) . . . . ?
C7 C8 C9 C10 -178.0(2) . . . . ?
C8 C9 C10 C11 -0.2(4) . . . . ?
C9 C10 C11 C12 1.0(3) . . . . ?
C9 C10 C11 Cl1 -178.44(17) . . . . ?
C10 C11 C12 C13 -0.8(3) . . . . ?
Cl1 C11 C12 C13 178.62(18) . . . . ?
C11 C12 C13 C8 -0.1(3) . . . . ?
C9 C8 C13 C12 0.8(3) . . . . ?
C7 C8 C13 C12 178.3(2) . . . . ?
C2 C3 C14 O2 26.3(3) . . . . ?
C4 C3 C14 O2 -147.11(19) . . . . ?
C2 C3 C14 C15 -154.11(17) . . . . ?
C4 C3 C14 C15 32.5(3) . . . . ?
O2 C14 C15 C20 -142.1(2) . . . . ?
C3 C14 C15 C20 38.3(3) . . . . ?
O2 C14 C15 C16 35.6(3) . . . . ?
C3 C14 C15 C16 -144.03(19) . . . . ?
C20 C15 C16 C17 -1.7(3) . . . . ?
C14 C15 C16 C17 -179.41(19) . . . . ?
C15 C16 C17 C18 3.4(3) . . . . ?
C16 C17 C18 C19 -2.0(3) . . . . ?
C16 C17 C18 Cl2 177.80(18) . . . . ?
C17 C18 C19 C20 -1.0(3) . . . . ?
Cl2 C18 C19 C20 179.17(15) . . . . ?
C18 C19 C20 C15 2.7(3) . . . . ?
C16 C15 C20 C19 -1.4(3) . . . . ?
C14 C15 C20 C19 176.28(18) . . . . ?
C4 C5 C21 O3 -142.45(19) . . . . ?
C6 C5 C21 O3 37.9(3) . . . . ?
C4 C5 C21 C22 39.0(3) . . . . ?
C6 C5 C21 C22 -140.60(17) . . . . ?
O3 C21 C22 C23 -153.19(19) . . . . ?
C5 C21 C22 C23 25.3(3) . . . . ?
O3 C21 C22 C27 24.3(3) . . . . ?
C5 C21 C22 C27 -157.22(17) . . . . ?
C27 C22 C23 C24 2.4(3) . . . . ?
C21 C22 C23 C24 179.82(18) . . . . ?
C22 C23 C24 C25 1.1(3) . . . . ?
C23 C24 C25 C26 -3.4(3) . . . . ?
C23 C24 C25 Cl3 175.81(16) . . . . ?
C24 C25 C26 C27 2.1(3) . . . . ?
Cl3 C25 C26 C27 -177.05(17) . . . . ?
C25 C26 C27 C22 1.4(3) . . . . ?
C23 C22 C27 C26 -3.6(3) . . . . ?
C21 C22 C27 C26 178.85(19) . . . . ?

loop_
_cod_related_entry_id
_cod_related_entry_database
_cod_related_entry_code
1 ChemSpider 9389132
